data_9013492
loop_
_publ_author_name
'Hirose, T.'
'Kihara, K.'
'Okuno, M.'
'Fujinami, S.'
'Shinoda, K.'

_publ_section_title
;
 X-ray, DTA and Raman studies of monoclinic tridymite and its higher
 temperature orthorhombic modification with varying temperature.
 Note: T = 373 K
;
_journal_name_full 'Journal of Mineralogical and Petrological Sciences'
_journal_page_first 55
_journal_page_last 69
_journal_paper_doi 10.2465/jmps.100.55
_journal_volume 100
_journal_year 2005
_chemical_compound_source Synthetic
_chemical_formula_structural SiO2
_chemical_formula_sum 'O2 Si'
_chemical_name_mineral Tridymite
_space_group_IT_number 9
_symmetry_space_group_name_Hall 'A -2ya'
_symmetry_space_group_name_H-M 'A 1 a 1'
_cell_angle_alpha 90
_cell_angle_beta 117.72
_cell_angle_gamma 90
_cell_length_a 25.919
_cell_length_b 5.004
_cell_length_c 18.540
_cell_formula_units_Z 48
_cell_volume 2128.639
_database_code_amcsd 0013133
_diffrn_ambient_temperature 373
_exptl_crystal_density_diffrn 2.250
_cod_original_formula_sum 'Si O2'
_cod_database_code 9013492

loop_
_space_group_symop_operation_xyz
x,y,z
x,1/2+y,1/2+z
1/2+x,-y,z
1/2+x,1/2-y,1/2+z

loop_
_atom_site_label
_atom_site_fract_x
_atom_site_fract_y
_atom_site_fract_z
Si1 -0.01790 0.70130 0.03140
Si2 0.01120 0.20060 -0.03830
Si3 0.14690 0.21210 0.04590
Si4 0.18140 0.71320 -0.01510
Si5 0.30980 0.70840 0.01260
Si6 0.34810 0.21140 -0.04440
Si7 0.04200 0.79420 0.21930
Si8 0.11630 0.29500 0.29780
Si9 0.20610 0.30770 0.23290
Si10 0.28360 0.80560 0.27120
Si11 0.36870 0.70120 0.20160
Si12 0.44370 0.20100 0.27150
O1 -0.08380 0.75200 0.01160
O2 -0.00080 0.90300 -0.01990
O3 -0.01220 0.39800 0.00720
O4 0.07830 0.24900 -0.01050
O5 0.18000 0.41600 0.01590
O6 0.16570 -0.08800 0.03990
O7 0.24370 0.77400 -0.00740
O8 0.31250 0.41300 -0.01670
O9 0.32890 -0.08900 -0.03650
O10 0.02310 0.74500 0.12490
O11 0.16250 0.26700 0.13780
O12 0.35270 0.73800 0.10870
O13 -0.01330 0.74900 0.23260
O14 0.06510 0.09500 0.24230
O15 0.09390 0.59500 0.27510
O16 0.17230 0.24900 0.28530
O17 0.23040 0.60700 0.25020
O18 0.25950 0.10700 0.26060
O19 0.31140 0.75600 0.21200
O20 0.39020 0.40300 0.22990
O21 0.41970 0.90300 0.25580
O22 0.13380 0.24400 0.39140
O23 0.33390 0.76300 0.36290
O24 0.47690 0.25000 0.36580

loop_
_cod_related_entry_id
_cod_related_entry_database
_cod_related_entry_code
1 AMCSD 0013133
